data_2237190
loop_
_publ_author_name
'Kaur, Manpreet'
'Jasinski, Jerry P.'
'Keeley, Amanda C.'
'Yathirajan, H. S.'
'Siddegowda, M. S.'

_publ_section_title
;
 Diphenylmethyl benzoate
;
_journal_coeditor_code LH5566
_journal_issue 1
_journal_name_full 'Acta Crystallographica Section E'
_journal_page_first o81
_journal_paper_doi 10.1107/S1600536812050064
_journal_volume 69
_journal_year 2013
_chemical_formula_iupac 'C20 H16 O2'
_chemical_formula_moiety 'C20 H16 O2'
_chemical_formula_sum 'C20 H16 O2'
_chemical_formula_weight 288.33
_chemical_name_systematic
;
Diphenylmethyl benzoate
;
_space_group_IT_number 4
_symmetry_cell_setting monoclinic
_symmetry_space_group_name_Hall 'P 2yb'
_symmetry_space_group_name_H-M 'P 1 21 1'
_atom_sites_solution_hydrogens geom
_atom_sites_solution_primary direct
_atom_sites_solution_secondary difmap
_cell_angle_alpha 90.0
_cell_angle_beta 95.340(3)
_cell_angle_gamma 90.0
_cell_formula_units_Z 2
_cell_length_a 5.75357(19)
_cell_length_b 16.0368(5)
_cell_length_c 8.3114(3)
_cell_measurement_reflns_used 2446
_cell_measurement_temperature 173(2)
_cell_measurement_theta_max 72.3490
_cell_measurement_theta_min 5.3409
_cell_volume 763.56(4)
_computing_cell_refinement '<i>CrysAlis PRO</i> (Agilent, 2012)'
_computing_data_collection '<i>CrysAlis PRO</i> (Agilent, 2012)'
_computing_data_reduction '<i>CrysAlis RED</i> (Agilent, 2012)'
_computing_molecular_graphics '<i>SHELXTL</i> (Sheldrick, 2008)'
_computing_publication_material '<i>SHELXTL</i> (Sheldrick, 2008)'
_computing_structure_refinement '<i>SHELXL97</i> (Sheldrick, 2008)'
_computing_structure_solution '<i>SHELXS97</i> (Sheldrick, 2008)'
_diffrn_ambient_temperature 173(2)
_diffrn_detector_area_resol_mean 16.0416
_diffrn_measured_fraction_theta_full 1.000
_diffrn_measured_fraction_theta_max 0.988
_diffrn_measurement_device_type 'Agilent Xcalibur (Eos, Gemini)'
_diffrn_measurement_method '\w scans'
_diffrn_radiation_monochromator graphite
_diffrn_radiation_source 'Enhance (Cu) X-ray Source'
_diffrn_radiation_type CuK\a
_diffrn_radiation_wavelength 1.54184
_diffrn_reflns_av_R_equivalents 0.0215
_diffrn_reflns_av_sigmaI/netI 0.0264
_diffrn_reflns_limit_h_max 5
_diffrn_reflns_limit_h_min -7
_diffrn_reflns_limit_k_max 19
_diffrn_reflns_limit_k_min -17
_diffrn_reflns_limit_l_max 10
_diffrn_reflns_limit_l_min -6
_diffrn_reflns_number 4414
_diffrn_reflns_theta_full 67.50
_diffrn_reflns_theta_max 72.49
_diffrn_reflns_theta_min 5.35
_exptl_absorpt_coefficient_mu 0.633
_exptl_absorpt_correction_T_max 1.00000
_exptl_absorpt_correction_T_min 0.91171
_exptl_absorpt_correction_type multi-scan
_exptl_absorpt_process_details
;
(CrysAlis PRO and CrysAlis RED; Agilent, 2012)
;
_exptl_crystal_colour colorless
_exptl_crystal_density_diffrn 1.254
_exptl_crystal_density_method 'not measured'
_exptl_crystal_description block
_exptl_crystal_F_000 304
_exptl_crystal_size_max 0.38
_exptl_crystal_size_mid 0.26
_exptl_crystal_size_min 0.24
_refine_diff_density_max 0.212
_refine_diff_density_min -0.151
_refine_ls_abs_structure_details 'Flack (1983) 1120 Friedel pairs'
_refine_ls_abs_structure_Flack 0.0(2)
_refine_ls_extinction_coef 0.0104(11)
_refine_ls_extinction_expression Fc^*^=kFc[1+0.001xFc^2^\l^3^/sin(2\q)]^-1/4^
_refine_ls_extinction_method '<i>SHELXL97</i> (Sheldrick, 2008)'
_refine_ls_goodness_of_fit_ref 1.064
_refine_ls_hydrogen_treatment constr
_refine_ls_matrix_type full
_refine_ls_number_parameters 200
_refine_ls_number_reflns 2659
_refine_ls_number_restraints 1
_refine_ls_restrained_S_all 1.064
_refine_ls_R_factor_all 0.0374
_refine_ls_R_factor_gt 0.0351
_refine_ls_shift/su_max 0.000
_refine_ls_shift/su_mean 0.000
_refine_ls_structure_factor_coef Fsqd
_refine_ls_weighting_details 'calc w=1/[\s^2^(Fo^2^)+(0.0518P)^2^+0.0520P] where P=(Fo^2^+2Fc^2^)/3'
_refine_ls_weighting_scheme calc
_refine_ls_wR_factor_gt 0.0920
_refine_ls_wR_factor_ref 0.0944
_reflns_number_gt 2528
_reflns_number_total 2659
_reflns_threshold_expression I>2\s(I)
_cod_data_source_file lh5566.cif
_cod_data_source_block I
_cod_original_cell_volume 763.55(4)
_cod_original_sg_symbol_H-M 'P 21'
_cod_database_code 2237190
_cod_database_fobs_code 2237190

loop_
_symmetry_equiv_pos_as_xyz
'x, y, z'
'-x, y+1/2, -z'

loop_
_atom_site_type_symbol
_atom_site_label
_atom_site_fract_x
_atom_site_fract_y
_atom_site_fract_z
_atom_site_U_iso_or_equiv
_atom_site_adp_type
_atom_site_calc_flag
_atom_site_refinement_flags
_atom_site_occupancy
_atom_site_symmetry_multiplicity
O O1 0.2173(2) 0.33454(8) 0.50213(15) 0.0376(3) Uani d . 1 1
O O2 -0.1042(2) 0.31628(10) 0.63104(18) 0.0495(4) Uani d . 1 1
C C1 0.1598(3) 0.42599(10) 0.7144(2) 0.0312(4) Uani d . 1 1
C C2 0.3646(3) 0.46769(11) 0.6891(2) 0.0364(4) Uani d . 1 1
H H2 0.4547 0.4498 0.6085 0.044 Uiso calc R 1 1
C C3 0.4349(4) 0.53567(12) 0.7833(2) 0.0434(4) Uani d . 1 1
H H3 0.5709 0.5640 0.7648 0.052 Uiso calc R 1 1
C C4 0.3036(4) 0.56172(13) 0.9049(2) 0.0465(5) Uani d . 1 1
H H4 0.3514 0.6074 0.9685 0.056 Uiso calc R 1 1
C C5 0.1008(4) 0.51969(13) 0.9320(2) 0.0491(5) Uani d . 1 1
H H5 0.0133 0.5370 1.0145 0.059 Uiso calc R 1 1
C C6 0.0279(3) 0.45254(12) 0.8375(2) 0.0407(4) Uani d . 1 1
H H6 -0.1092 0.4248 0.8556 0.049 Uiso calc R 1 1
C C7 0.0735(3) 0.35370(11) 0.6150(2) 0.0329(4) Uani d . 1 1
C C8 0.1615(3) 0.26034(11) 0.4044(2) 0.0339(4) Uani d . 1 1
H H8 -0.0074 0.2579 0.3758 0.041 Uiso calc R 1 1
C C9 0.2833(3) 0.27104(10) 0.2523(2) 0.0350(4) Uani d . 1 1
C C10 0.4936(3) 0.31388(13) 0.2513(2) 0.0408(4) Uani d . 1 1
H H10 0.5615 0.3381 0.3459 0.049 Uiso calc R 1 1
C C11 0.6021(4) 0.32051(14) 0.1099(3) 0.0459(5) Uani d . 1 1
H H11 0.7420 0.3495 0.1101 0.055 Uiso calc R 1 1
C C12 0.5040(4) 0.28435(12) -0.0315(2) 0.0452(5) Uani d . 1 1
H H12 0.5776 0.2890 -0.1261 0.054 Uiso calc R 1 1
C C13 0.2964(4) 0.24132(14) -0.0317(2) 0.0459(5) Uani d . 1 1
H H13 0.2304 0.2166 -0.1264 0.055 Uiso calc R 1 1
C C14 0.1859(3) 0.23482(12) 0.1092(2) 0.0400(4) Uani d . 1 1
H H14 0.0455 0.2060 0.1081 0.048 Uiso calc R 1 1
C C15 0.2380(3) 0.18357(11) 0.50053(19) 0.0327(4) Uani d . 1 1
C C16 0.4629(3) 0.17795(12) 0.5773(2) 0.0381(4) Uani d . 1 1
H H16 0.5683 0.2212 0.5672 0.046 Uiso calc R 1 1
C C17 0.5304(4) 0.10861(14) 0.6684(2) 0.0456(5) Uani d . 1 1
H H17 0.6804 0.1056 0.7204 0.055 Uiso calc R 1 1
C C18 0.3756(4) 0.04356(13) 0.6827(2) 0.0494(5) Uani d . 1 1
H H18 0.4206 -0.0028 0.7452 0.059 Uiso calc R 1 1
C C19 0.1538(4) 0.04782(13) 0.6037(3) 0.0514(5) Uani d . 1 1
H H19 0.0504 0.0038 0.6115 0.062 Uiso calc R 1 1
C C20 0.0851(4) 0.11732(13) 0.5130(2) 0.0421(4) Uani d . 1 1
H H20 -0.0644 0.1197 0.4601 0.051 Uiso calc R 1 1

loop_
_atom_site_aniso_label
_atom_site_aniso_U_11
_atom_site_aniso_U_22
_atom_site_aniso_U_33
_atom_site_aniso_U_12
_atom_site_aniso_U_13
_atom_site_aniso_U_23
O1 0.0385(7) 0.0341(7) 0.0422(7) -0.0057(5) 0.0136(5) -0.0087(5)
O2 0.0401(7) 0.0565(9) 0.0543(8) -0.0152(6) 0.0172(6) -0.0205(7)
C1 0.0333(8) 0.0287(8) 0.0316(8) 0.0040(6) 0.0032(6) 0.0031(6)
C2 0.0354(9) 0.0348(9) 0.0396(9) -0.0008(7) 0.0058(7) 0.0002(7)
C3 0.0415(10) 0.0386(10) 0.0494(11) -0.0062(8) 0.0002(8) 0.0021(9)
C4 0.0569(12) 0.0358(10) 0.0451(10) -0.0034(9) -0.0047(9) -0.0076(8)
C5 0.0602(13) 0.0475(12) 0.0410(11) 0.0031(10) 0.0129(9) -0.0103(9)
C6 0.0410(10) 0.0402(10) 0.0419(10) -0.0016(8) 0.0082(8) -0.0030(8)
C7 0.0318(8) 0.0333(9) 0.0340(8) 0.0016(7) 0.0047(7) -0.0001(7)
C8 0.0327(8) 0.0345(9) 0.0349(8) -0.0039(7) 0.0050(7) -0.0062(7)
C9 0.0395(9) 0.0303(9) 0.0354(8) 0.0045(7) 0.0056(7) 0.0010(7)
C10 0.0428(10) 0.0413(10) 0.0393(9) -0.0018(8) 0.0088(8) -0.0016(8)
C11 0.0495(11) 0.0415(11) 0.0487(10) 0.0004(9) 0.0152(8) 0.0058(9)
C12 0.0589(12) 0.0427(11) 0.0363(9) 0.0099(9) 0.0172(9) 0.0070(8)
C13 0.0609(12) 0.0443(11) 0.0324(9) 0.0086(9) 0.0032(8) -0.0021(8)
C14 0.0420(9) 0.0379(10) 0.0401(9) 0.0039(8) 0.0035(8) -0.0035(8)
C15 0.0374(9) 0.0340(9) 0.0282(8) -0.0040(7) 0.0108(7) -0.0075(6)
C16 0.0391(10) 0.0423(10) 0.0338(9) -0.0060(8) 0.0076(7) -0.0023(7)
C17 0.0448(11) 0.0580(13) 0.0349(9) 0.0062(9) 0.0083(8) 0.0008(9)
C18 0.0722(15) 0.0392(11) 0.0382(10) 0.0059(10) 0.0123(9) 0.0006(8)
C19 0.0683(14) 0.0364(11) 0.0504(11) -0.0152(10) 0.0108(10) -0.0032(9)
C20 0.0421(10) 0.0423(10) 0.0427(10) -0.0100(8) 0.0073(8) -0.0065(8)

loop_
_atom_type_symbol
_atom_type_description
_atom_type_scat_dispersion_real
_atom_type_scat_dispersion_imag
_atom_type_scat_source
C C 0.0181 0.0091 'International Tables Vol C Tables 4.2.6.8 and 6.1.1.4'
H H 0.0000 0.0000 'International Tables Vol C Tables 4.2.6.8 and 6.1.1.4'
O O 0.0492 0.0322 'International Tables Vol C Tables 4.2.6.8 and 6.1.1.4'

loop_
_geom_angle_atom_site_label_1
_geom_angle_atom_site_label_2
_geom_angle_atom_site_label_3
_geom_angle
C7 O1 C8 117.21(13)
C2 C1 C6 119.42(17)
C2 C1 C7 122.53(15)
C6 C1 C7 118.05(16)
C3 C2 C1 120.18(18)
C3 C2 H2 119.9
C1 C2 H2 119.9
C2 C3 C4 120.15(18)
C2 C3 H3 119.9
C4 C3 H3 119.9
C3 C4 C5 119.89(18)
C3 C4 H4 120.1
C5 C4 H4 120.1
C6 C5 C4 120.37(19)
C6 C5 H5 119.8
C4 C5 H5 119.8
C5 C6 C1 119.98(18)
C5 C6 H6 120.0
C1 C6 H6 120.0
O2 C7 O1 123.26(16)
O2 C7 C1 124.91(16)
O1 C7 C1 111.83(14)
O1 C8 C15 109.39(13)
O1 C8 C9 106.13(14)
C15 C8 C9 113.59(14)
O1 C8 H8 109.2
C15 C8 H8 109.2
C9 C8 H8 109.2
C10 C9 C14 118.75(16)
C10 C9 C8 122.17(15)
C14 C9 C8 119.06(16)
C11 C10 C9 120.26(18)
C11 C10 H10 119.9
C9 C10 H10 119.9
C12 C11 C10 120.54(19)
C12 C11 H11 119.7
C10 C11 H11 119.7
C13 C12 C11 119.72(17)
C13 C12 H12 120.1
C11 C12 H12 120.1
C12 C13 C14 120.08(18)
C12 C13 H13 120.0
C14 C13 H13 120.0
C13 C14 C9 120.65(18)
C13 C14 H14 119.7
C9 C14 H14 119.7
C20 C15 C16 118.97(17)
C20 C15 C8 120.50(16)
C16 C15 C8 120.53(16)
C17 C16 C15 120.40(18)
C17 C16 H16 119.8
C15 C16 H16 119.8
C16 C17 C18 120.2(2)
C16 C17 H17 119.9
C18 C17 H17 119.9
C19 C18 C17 119.7(2)
C19 C18 H18 120.1
C17 C18 H18 120.1
C18 C19 C20 120.2(2)
C18 C19 H19 119.9
C20 C19 H19 119.9
C19 C20 C15 120.42(19)
C19 C20 H20 119.8
C15 C20 H20 119.8

loop_
_geom_bond_atom_site_label_1
_geom_bond_atom_site_label_2
_geom_bond_distance
O1 C7 1.343(2)
O1 C8 1.460(2)
O2 C7 1.203(2)
C1 C2 1.388(2)
C1 C6 1.396(2)
C1 C7 1.482(2)
C2 C3 1.381(3)
C2 H2 0.9300
C3 C4 1.382(3)
C3 H3 0.9300
C4 C5 1.384(3)
C4 H4 0.9300
C5 C6 1.375(3)
C5 H5 0.9300
C6 H6 0.9300
C8 C15 1.511(3)
C8 C9 1.511(2)
C8 H8 0.9800
C9 C10 1.392(3)
C9 C14 1.394(3)
C10 C11 1.385(3)
C10 H10 0.9300
C11 C12 1.383(3)
C11 H11 0.9300
C12 C13 1.379(3)
C12 H12 0.9300
C13 C14 1.387(3)
C13 H13 0.9300
C14 H14 0.9300
C15 C20 1.390(2)
C15 C16 1.392(2)
C16 C17 1.380(3)
C16 H16 0.9300
C17 C18 1.384(3)
C17 H17 0.9300
C18 C19 1.381(3)
C18 H18 0.9300
C19 C20 1.382(3)
C19 H19 0.9300
C20 H20 0.9300

loop_
_geom_hbond_atom_site_label_D
_geom_hbond_atom_site_label_H
_geom_hbond_atom_site_label_A
_geom_hbond_site_symmetry_A
_geom_hbond_distance_DH
_geom_hbond_distance_HA
_geom_hbond_distance_DA
_geom_hbond_angle_DHA
C16 H16 O2 1_655 0.93 2.44 3.334(2) 160

loop_
_geom_torsion_atom_site_label_1
_geom_torsion_atom_site_label_2
_geom_torsion_atom_site_label_3
_geom_torsion_atom_site_label_4
_geom_torsion
C6 C1 C2 C3 -1.1(3)
C7 C1 C2 C3 178.80(17)
C1 C2 C3 C4 1.0(3)
C2 C3 C4 C5 -0.2(3)
C3 C4 C5 C6 -0.6(3)
C4 C5 C6 C1 0.5(3)
C2 C1 C6 C5 0.3(3)
C7 C1 C6 C5 -179.60(17)
C8 O1 C7 O2 -5.1(3)
C8 O1 C7 C1 175.31(13)
C2 C1 C7 O2 -179.04(19)
C6 C1 C7 O2 0.8(3)
C2 C1 C7 O1 0.5(2)
C6 C1 C7 O1 -179.61(16)
C7 O1 C8 C15 -78.53(17)
C7 O1 C8 C9 158.56(14)
O1 C8 C9 C10 31.5(2)
C15 C8 C9 C10 -88.7(2)
O1 C8 C9 C14 -150.37(15)
C15 C8 C9 C14 89.40(19)
C14 C9 C10 C11 0.4(3)
C8 C9 C10 C11 178.47(18)
C9 C10 C11 C12 -0.4(3)
C10 C11 C12 C13 0.0(3)
C11 C12 C13 C14 0.4(3)
C12 C13 C14 C9 -0.4(3)
C10 C9 C14 C13 0.0(3)
C8 C9 C14 C13 -178.14(17)
O1 C8 C15 C20 129.89(16)
C9 C8 C15 C20 -111.75(18)
O1 C8 C15 C16 -50.40(19)
C9 C8 C15 C16 68.0(2)
C20 C15 C16 C17 -1.9(3)
C8 C15 C16 C17 178.38(15)
C15 C16 C17 C18 0.7(3)
C16 C17 C18 C19 0.8(3)
C17 C18 C19 C20 -1.1(3)
C18 C19 C20 C15 -0.1(3)
C16 C15 C20 C19 1.6(3)
C8 C15 C20 C19 -178.71(17)

loop_
_cod_related_entry_id
_cod_related_entry_database
_cod_related_entry_code
1 ChemSpider 247058
